data_7059937
loop_
_publ_author_name
'Filkale, Adelew Estifanos'
'Pathak, Chandni'

_publ_section_title
;
 Dinuclear cobalt complexes supported by biphenol and binaphthol-derived
 bis(salicylaldimine) ligands: synthesis, characterization and catalytic
 application in \b-enaminone synthesis from 1,3-dicarbonyl compounds and
 aliphatic amines
;
_journal_issue 35
_journal_name_full 'New Journal of Chemistry'
_journal_page_first 15109
_journal_page_last 15121
_journal_paper_doi 10.1039/D0NJ00052C
_journal_volume 44
_journal_year 2020
_chemical_formula_moiety 'C64 H60 Co2 N4 O4, 2(C2 H3 N)'
_chemical_formula_sum 'C68 H66 Co2 N6 O4'
_chemical_formula_weight 1149.13
_space_group_IT_number 14
_space_group_name_Hall '-P 2yn'
_space_group_name_H-M_alt 'P 1 21/n 1'
_symmetry_cell_setting monoclinic
_symmetry_space_group_name_H-M 'P 1 21/n 1'
_atom_sites_solution_hydrogens geom
_atom_sites_solution_primary direct
_atom_sites_solution_secondary difmap
_audit_creation_method SHELXL-97
_audit_update_record
;
2013-09-10 deposited with the CCDC.	2020-07-29 downloaded from the CCDC.
;
_cell_angle_alpha 90.000(5)
_cell_angle_beta 90.850(5)
_cell_angle_gamma 90.000(5)
_cell_formula_units_Z 4
_cell_length_a 17.899(5)
_cell_length_b 13.249(5)
_cell_length_c 24.649(5)
_cell_measurement_temperature 150(2)
_cell_volume 5845(3)
_computing_structure_refinement 'SHELXL-97 (Sheldrick, 1997)'
_diffrn_ambient_temperature 150(2)
_diffrn_detector CCD
_diffrn_detector_area_resol_mean 28.5714
_diffrn_measured_fraction_theta_full 0.997
_diffrn_measured_fraction_theta_max 0.997
_diffrn_measurement_device
;
AFC12 (Right): Kappa 3 circle
;
_diffrn_measurement_device_type
;
Rigaku Saturn724+ (2x2 bin mode)
;
_diffrn_measurement_method 'profile data from \w-scans'
_diffrn_radiation_monochromator graphite
_diffrn_radiation_source 'fine-focus sealed tube'
_diffrn_radiation_type MoK\a
_diffrn_radiation_wavelength 0.71073
_diffrn_reflns_av_R_equivalents 0.0312
_diffrn_reflns_av_sigmaI/netI 0.0259
_diffrn_reflns_limit_h_max 21
_diffrn_reflns_limit_h_min -21
_diffrn_reflns_limit_k_max 13
_diffrn_reflns_limit_k_min -15
_diffrn_reflns_limit_l_max 29
_diffrn_reflns_limit_l_min -28
_diffrn_reflns_number 43261
_diffrn_reflns_theta_full 25.00
_diffrn_reflns_theta_max 25.00
_diffrn_reflns_theta_min 2.54
_exptl_absorpt_coefficient_mu 0.622
_exptl_absorpt_correction_T_max 1.000
_exptl_absorpt_correction_T_min 0.892
_exptl_absorpt_correction_type multi-scan
_exptl_crystal_colour Red
_exptl_crystal_density_diffrn 1.306
_exptl_crystal_density_method 'not measured'
_exptl_crystal_description Prism
_exptl_crystal_F_000 2408
_exptl_crystal_size_max 0.23
_exptl_crystal_size_mid 0.20
_exptl_crystal_size_min 0.11
_refine_diff_density_max 0.611
_refine_diff_density_min -0.540
_refine_diff_density_rms 0.067
_refine_ls_extinction_method none
_refine_ls_goodness_of_fit_ref 1.144
_refine_ls_hydrogen_treatment mixed
_refine_ls_matrix_type full
_refine_ls_number_parameters 745
_refine_ls_number_reflns 10266
_refine_ls_number_restraints 0
_refine_ls_restrained_S_all 1.144
_refine_ls_R_factor_all 0.0530
_refine_ls_R_factor_gt 0.0516
_refine_ls_shift/su_max 0.001
_refine_ls_shift/su_mean 0.000
_refine_ls_structure_factor_coef Fsqd
_refine_ls_weighting_details 'calc w=1/[\s^2^(Fo^2^)+(0.0489P)^2^+10.0523P] where P=(Fo^2^+2Fc^2^)/3'
_refine_ls_weighting_scheme calc
_refine_ls_wR_factor_gt 0.1282
_refine_ls_wR_factor_ref 0.1292
_reflns_number_gt 10011
_reflns_number_total 10266
_reflns_threshold_expression >2sigma(I)
_cod_data_source_file d0nj00052c2.cif
_cod_data_source_block pg-ae-2-14
_cod_depositor_comments
;
The following automatic conversions were performed:

data item '_exptl_absorpt_correction_type' value 'Multi-scan' was
changed to 'multi-scan' in accordance with the
/home/data/users/saulius/crontab/automatic-downloads/rss-feeds/RSC/lib/dictionaries/cif_core.dic
dictionary named 'cif_core.dic' version 2.4.2 last updated on
2011-04-26.

Automatic conversion script
Id: cif_fix_values 7556 2019-12-06 15:28:31Z antanas 

 Adding full bibliography for 7059937--7059938.cif.
;
_cod_original_sg_symbol_H-M P21/n
_cod_database_code 7059937

loop_
_symmetry_equiv_pos_as_xyz
'x, y, z'
'-x+1/2, y+1/2, -z+1/2'
'-x, -y, -z'
'x-1/2, -y-1/2, z-1/2'

loop_
_atom_site_label
_atom_site_type_symbol
_atom_site_fract_x
_atom_site_fract_y
_atom_site_fract_z
_atom_site_U_iso_or_equiv
_atom_site_adp_type
_atom_site_occupancy
_atom_site_symmetry_multiplicity
_atom_site_calc_flag
_atom_site_refinement_flags
_atom_site_disorder_assembly
_atom_site_disorder_group
C1 C 0.78089(15) -0.1361(2) 0.52278(11) 0.0185(6) Uani 1 1 d . . .
C2 C 0.78089(15) -0.0562(2) 0.56133(10) 0.0175(5) Uani 1 1 d . . .
C3 C 0.83363(15) -0.0612(2) 0.60523(11) 0.0187(6) Uani 1 1 d . . .
C4 C 0.88450(17) -0.1432(2) 0.60853(12) 0.0243(6) Uani 1 1 d . . .
H4 H 0.9191 -0.1466 0.6381 0.029 Uiso 1 1 calc R . .
C5 C 0.88467(18) -0.2172(2) 0.57016(12) 0.0290(7) Uani 1 1 d . . .
H5 H 0.9200 -0.2707 0.5722 0.035 Uiso 1 1 calc R . .
C6 C 0.83199(17) -0.2132(2) 0.52767(11) 0.0255(6) Uani 1 1 d . . .
H6 H 0.8315 -0.2655 0.5013 0.031 Uiso 1 1 calc R . .
C7 C 0.83589(15) 0.0086(2) 0.64943(11) 0.0194(6) Uani 1 1 d . . .
H7 H 0.8691 -0.0077 0.6786 0.023 Uiso 1 1 calc R . .
C8 C 0.80687(16) 0.1415(2) 0.70654(11) 0.0200(6) Uani 1 1 d . . .
C9 C 0.84548(16) 0.2326(2) 0.70953(12) 0.0240(6) Uani 1 1 d . . .
C10 C 0.8777(2) 0.2804(3) 0.65953(13) 0.0352(8) Uani 1 1 d . . .
H10A H 0.9025 0.3439 0.6695 0.053 Uiso 1 1 calc R . .
H10B H 0.8375 0.2940 0.6331 0.053 Uiso 1 1 calc R . .
H10C H 0.9142 0.2344 0.6435 0.053 Uiso 1 1 calc R . .
C11 C 0.85409(17) 0.2781(2) 0.76014(13) 0.0280(7) Uani 1 1 d . . .
H11 H 0.8810 0.3397 0.7629 0.034 Uiso 1 1 calc R . .
C12 C 0.82450(17) 0.2362(2) 0.80680(13) 0.0297(7) Uani 1 1 d . . .
C13 C 0.8355(2) 0.2862(3) 0.86128(14) 0.0448(9) Uani 1 1 d . . .
H13A H 0.8643 0.3485 0.8569 0.067 Uiso 1 1 calc R . .
H13B H 0.8626 0.2404 0.8858 0.067 Uiso 1 1 calc R . .
H13C H 0.7867 0.3022 0.8766 0.067 Uiso 1 1 calc R . .
C14 C 0.78534(17) 0.1462(2) 0.80207(12) 0.0278(7) Uani 1 1 d . . .
H14 H 0.7643 0.1173 0.8336 0.033 Uiso 1 1 calc R . .
C15 C 0.77590(16) 0.0970(2) 0.75251(12) 0.0236(6) Uani 1 1 d . . .
C16 C 0.73295(17) -0.0010(2) 0.74964(13) 0.0284(7) Uani 1 1 d . . .
H16A H 0.7318 -0.0255 0.7121 0.043 Uiso 1 1 calc R . .
H16B H 0.6818 0.0102 0.7619 0.043 Uiso 1 1 calc R . .
H16C H 0.7574 -0.0512 0.7730 0.043 Uiso 1 1 calc R . .
C17 C 0.72268(16) -0.1392(2) 0.47906(11) 0.0181(6) Uani 1 1 d . . .
C18 C 0.66910(17) -0.2136(2) 0.47952(11) 0.0233(6) Uani 1 1 d . . .
H18 H 0.6686 -0.2600 0.5089 0.028 Uiso 1 1 calc R . .
C19 C 0.61521(17) -0.2231(2) 0.43805(12) 0.0263(6) Uani 1 1 d . . .
H19 H 0.5784 -0.2746 0.4395 0.032 Uiso 1 1 calc R . .
C20 C 0.61647(16) -0.1571(2) 0.39548(11) 0.0218(6) Uani 1 1 d . . .
H20 H 0.5807 -0.1641 0.3668 0.026 Uiso 1 1 calc R . .
C21 C 0.67004(15) -0.0785(2) 0.39319(10) 0.0182(6) Uani 1 1 d . . .
C22 C 0.72445(15) -0.06774(19) 0.43566(10) 0.0167(5) Uani 1 1 d . . .
C23 C 0.66778(15) -0.0169(2) 0.34547(11) 0.0182(6) Uani 1 1 d . . .
H23 H 0.6334 -0.0370 0.3178 0.022 Uiso 1 1 calc R . .
C24 C 0.69705(15) 0.1051(2) 0.28142(11) 0.0191(6) Uani 1 1 d . . .
C25 C 0.72685(16) 0.0532(2) 0.23727(11) 0.0226(6) Uani 1 1 d . . .
C26 C 0.76986(17) -0.0439(2) 0.24399(12) 0.0279(7) Uani 1 1 d . . .
H26A H 0.7715 -0.0629 0.2824 0.042 Uiso 1 1 calc R . .
H26B H 0.8209 -0.0345 0.2310 0.042 Uiso 1 1 calc R . .
H26C H 0.7452 -0.0974 0.2229 0.042 Uiso 1 1 calc R . .
C27 C 0.71691(17) 0.0953(2) 0.18574(12) 0.0269(7) Uani 1 1 d . . .
H27 H 0.7372 0.0614 0.1554 0.032 Uiso 1 1 calc R . .
C28 C 0.67858(17) 0.1848(2) 0.17741(12) 0.0279(7) Uani 1 1 d . . .
C29 C 0.6681(2) 0.2264(3) 0.12103(14) 0.0425(9) Uani 1 1 d . . .
H29A H 0.6398 0.2897 0.1227 0.064 Uiso 1 1 calc R . .
H29B H 0.6406 0.1775 0.0986 0.064 Uiso 1 1 calc R . .
H29C H 0.7171 0.2393 0.1051 0.064 Uiso 1 1 calc R . .
C30 C 0.64952(16) 0.2334(2) 0.22250(12) 0.0264(7) Uani 1 1 d . . .
H30 H 0.6226 0.2945 0.2173 0.032 Uiso 1 1 calc R . .
C31 C 0.65837(15) 0.1957(2) 0.27488(12) 0.0213(6) Uani 1 1 d . . .
C32 C 0.62553(18) 0.2494(2) 0.32278(13) 0.0297(7) Uani 1 1 d . . .
H32A H 0.6375 0.2119 0.3561 0.045 Uiso 1 1 calc R . .
H32B H 0.5712 0.2537 0.3181 0.045 Uiso 1 1 calc R . .
H32C H 0.6466 0.3175 0.3254 0.045 Uiso 1 1 calc R . .
C33 C 0.72176(18) 0.4007(2) 0.49957(12) 0.0252(6) Uani 1 1 d . . .
C34 C 0.67542(19) 0.4821(2) 0.48866(14) 0.0337(7) Uani 1 1 d . . .
H34 H 0.6902 0.5301 0.4623 0.040 Uiso 1 1 calc R . .
C35 C 0.6075(2) 0.4960(2) 0.51503(14) 0.0374(8) Uani 1 1 d . . .
H35 H 0.5769 0.5528 0.5070 0.045 Uiso 1 1 calc R . .
C36 C 0.58637(18) 0.4266(2) 0.55247(13) 0.0310(7) Uani 1 1 d . . .
H36 H 0.5402 0.4355 0.5704 0.037 Uiso 1 1 calc R . .
C37 C 0.63105(17) 0.3414(2) 0.56554(12) 0.0240(6) Uani 1 1 d . . .
C38 C 0.70114(16) 0.3281(2) 0.53948(11) 0.0222(6) Uani 1 1 d . . .
C39 C 0.60209(16) 0.2744(2) 0.60575(12) 0.0244(6) Uani 1 1 d . . .
H39 H 0.5564 0.2941 0.6218 0.029 Uiso 1 1 calc R . .
C40 C 0.59175(15) 0.1391(2) 0.66585(12) 0.0211(6) Uani 1 1 d . . .
C41 C 0.59321(15) 0.1801(2) 0.71830(12) 0.0236(6) Uani 1 1 d . . .
C42 C 0.63316(17) 0.2773(2) 0.73148(13) 0.0272(7) Uani 1 1 d . . .
H42A H 0.6551 0.3048 0.6984 0.041 Uiso 1 1 calc R . .
H42B H 0.6728 0.2644 0.7584 0.041 Uiso 1 1 calc R . .
H42C H 0.5976 0.3260 0.7462 0.041 Uiso 1 1 calc R . .
C43 C 0.55734(16) 0.1268(2) 0.75918(13) 0.0267(7) Uani 1 1 d . . .
H43 H 0.5579 0.1536 0.7949 0.032 Uiso 1 1 calc R . .
C44 C 0.52083(16) 0.0360(2) 0.74933(13) 0.0280(7) Uani 1 1 d . . .
C45 C 0.48113(19) -0.0193(3) 0.79401(15) 0.0385(8) Uani 1 1 d . . .
H45A H 0.4587 -0.0812 0.7794 0.058 Uiso 1 1 calc R . .
H45B H 0.4419 0.0240 0.8087 0.058 Uiso 1 1 calc R . .
H45C H 0.5170 -0.0365 0.8230 0.058 Uiso 1 1 calc R . .
C46 C 0.52076(16) -0.0022(2) 0.69673(13) 0.0280(7) Uani 1 1 d . . .
H46 H 0.4960 -0.0644 0.6895 0.034 Uiso 1 1 calc R . .
C47 C 0.55575(16) 0.0476(2) 0.65432(12) 0.0246(6) Uani 1 1 d . . .
C48 C 0.55136(18) 0.0057(2) 0.59753(13) 0.0309(7) Uani 1 1 d . . .
H48A H 0.5789 0.0499 0.5730 0.046 Uiso 1 1 calc R . .
H48B H 0.4989 0.0020 0.5856 0.046 Uiso 1 1 calc R . .
H48C H 0.5734 -0.0620 0.5970 0.046 Uiso 1 1 calc R . .
C49 C 0.79492(17) 0.3950(2) 0.47194(12) 0.0250(6) Uani 1 1 d . . .
C50 C 0.81284(16) 0.3143(2) 0.43611(11) 0.0216(6) Uani 1 1 d . . .
C51 C 0.88391(16) 0.3173(2) 0.41025(12) 0.0234(6) Uani 1 1 d . . .
C52 C 0.93287(18) 0.3993(2) 0.42015(13) 0.0294(7) Uani 1 1 d . . .
H52 H 0.9798 0.4006 0.4027 0.035 Uiso 1 1 calc R . .
C53 C 0.91455(19) 0.4767(2) 0.45410(14) 0.0337(7) Uani 1 1 d . . .
H53 H 0.9479 0.5315 0.4602 0.040 Uiso 1 1 calc R . .
C54 C 0.84551(19) 0.4730(2) 0.47958(13) 0.0318(7) Uani 1 1 d . . .
H54 H 0.8326 0.5265 0.5033 0.038 Uiso 1 1 calc R . .
C55 C 0.90903(16) 0.2437(2) 0.37225(12) 0.0227(6) Uani 1 1 d . . .
H55 H 0.9550 0.2586 0.3552 0.027 Uiso 1 1 calc R . .
C56 C 0.91347(15) 0.1053(2) 0.31439(12) 0.0217(6) Uani 1 1 d . . .
C57 C 0.94997(16) 0.0143(2) 0.32518(13) 0.0254(6) Uani 1 1 d . . .
C58 C 0.95416(18) -0.0283(2) 0.38177(13) 0.0332(7) Uani 1 1 d . . .
H58A H 0.9817 -0.0923 0.3814 0.050 Uiso 1 1 calc R . .
H58B H 0.9035 -0.0401 0.3950 0.050 Uiso 1 1 calc R . .
H58C H 0.9800 0.0196 0.4058 0.050 Uiso 1 1 calc R . .
C59 C 0.98429(16) -0.0352(2) 0.28210(13) 0.0287(7) Uani 1 1 d . . .
H59 H 1.0096 -0.0970 0.2890 0.034 Uiso 1 1 calc R . .
C60 C 0.98267(16) 0.0026(2) 0.22959(13) 0.0281(7) Uani 1 1 d . . .
C61 C 1.02207(19) -0.0509(3) 0.18421(15) 0.0395(8) Uani 1 1 d . . .
H61A H 1.0147 -0.0131 0.1504 0.059 Uiso 1 1 calc R . .
H61B H 1.0015 -0.1190 0.1799 0.059 Uiso 1 1 calc R . .
H61C H 1.0756 -0.0553 0.1928 0.059 Uiso 1 1 calc R . .
C62 C 0.94391(16) 0.0922(2) 0.22031(13) 0.0271(7) Uani 1 1 d . . .
H62 H 0.9409 0.1181 0.1844 0.033 Uiso 1 1 calc R . .
C63 C 0.90939(15) 0.1452(2) 0.26179(12) 0.0227(6) Uani 1 1 d . . .
C64 C 0.86774(17) 0.2417(2) 0.24911(12) 0.0266(6) Uani 1 1 d . . .
H64A H 0.8469 0.2692 0.2825 0.040 Uiso 1 1 calc R . .
H64B H 0.8272 0.2277 0.2231 0.040 Uiso 1 1 calc R . .
H64C H 0.9022 0.2909 0.2335 0.040 Uiso 1 1 calc R . .
C65 C 0.6077(2) 0.1494(3) 0.46765(17) 0.0420(9) Uani 1 1 d . . .
C66 C 0.5477(2) 0.2240(3) 0.45546(15) 0.0433(9) Uani 1 1 d . . .
C67 C 0.9030(2) 0.1366(3) 0.51297(17) 0.0439(9) Uani 1 1 d . . .
C68 C 0.9560(2) 0.2162(3) 0.52863(14) 0.0392(8) Uani 1 1 d . . .
N1 N 0.79793(13) 0.09192(17) 0.65467(9) 0.0190(5) Uani 1 1 d . . .
N2 N 0.70714(13) 0.06346(17) 0.33534(9) 0.0184(5) Uani 1 1 d . . .
N3 N 0.63065(13) 0.18991(18) 0.62289(9) 0.0212(5) Uani 1 1 d . . .
N4 N 0.87761(13) 0.15920(17) 0.35787(9) 0.0208(5) Uani 1 1 d . . .
N5 N 0.5019(2) 0.2803(3) 0.44550(17) 0.0674(11) Uani 1 1 d . . .
N6 N 0.9961(2) 0.2773(3) 0.54193(15) 0.0557(9) Uani 1 1 d . . .
O1 O 0.73130(10) 0.01557(14) 0.55631(8) 0.0209(4) Uani 1 1 d . . .
O2 O 0.77641(10) 0.00105(14) 0.43567(7) 0.0206(4) Uani 1 1 d . . .
O3 O 0.74705(11) 0.25468(14) 0.55151(8) 0.0223(4) Uani 1 1 d . . .
O4 O 0.76441(11) 0.24243(14) 0.42691(8) 0.0232(4) Uani 1 1 d . . .
Co1 Co 0.72844(2) 0.13938(3) 0.595970(15) 0.01833(11) Uani 1 1 d . . .
Co2 Co 0.78041(2) 0.11728(3) 0.389836(15) 0.01808(11) Uani 1 1 d . . .
H65A H 0.602(3) 0.117(4) 0.499(2) 0.088(18) Uiso 1 1 d . . .
H65B H 0.656(2) 0.165(3) 0.4683(14) 0.033(10) Uiso 1 1 d . . .
H65C H 0.604(3) 0.097(4) 0.444(2) 0.070(15) Uiso 1 1 d . . .
H67A H 0.853(2) 0.153(2) 0.5124(13) 0.025(9) Uiso 1 1 d . . .
H67B H 0.902(3) 0.085(4) 0.539(2) 0.073(15) Uiso 1 1 d . . .
H67C H 0.927(2) 0.094(3) 0.4838(16) 0.047(11) Uiso 1 1 d . . .

loop_
_atom_site_aniso_label
_atom_site_aniso_U_11
_atom_site_aniso_U_22
_atom_site_aniso_U_33
_atom_site_aniso_U_23
_atom_site_aniso_U_13
_atom_site_aniso_U_12
C1 0.0232(14) 0.0181(14) 0.0143(13) 0.0022(10) 0.0021(11) -0.0009(11)
C2 0.0195(14) 0.0175(13) 0.0156(13) 0.0021(10) 0.0023(11) 0.0016(11)
C3 0.0219(14) 0.0186(14) 0.0157(13) 0.0012(11) 0.0003(11) 0.0017(11)
C4 0.0258(15) 0.0269(16) 0.0202(14) 0.0012(12) -0.0050(12) 0.0065(12)
C5 0.0363(18) 0.0242(15) 0.0265(16) -0.0035(12) -0.0067(13) 0.0152(13)
C6 0.0382(17) 0.0197(14) 0.0185(14) -0.0022(11) -0.0021(12) 0.0077(13)
C7 0.0182(14) 0.0230(14) 0.0168(13) 0.0003(11) -0.0026(11) 0.0002(11)
C8 0.0221(14) 0.0210(14) 0.0169(13) -0.0053(11) -0.0039(11) 0.0056(11)
C9 0.0231(15) 0.0223(15) 0.0264(15) -0.0032(12) -0.0039(12) 0.0035(12)
C10 0.0402(19) 0.0306(17) 0.0346(18) -0.0009(14) -0.0015(15) -0.0112(15)
C11 0.0272(16) 0.0227(15) 0.0339(17) -0.0086(13) -0.0070(13) 0.0017(12)
C12 0.0278(16) 0.0345(17) 0.0267(16) -0.0118(13) -0.0051(13) 0.0092(14)
C13 0.048(2) 0.055(2) 0.0313(19) -0.0197(17) -0.0070(16) 0.0069(18)
C14 0.0267(16) 0.0356(17) 0.0212(15) -0.0018(13) -0.0004(12) 0.0067(13)
C15 0.0242(15) 0.0252(15) 0.0215(14) -0.0026(12) -0.0021(12) 0.0054(12)
C16 0.0310(17) 0.0282(16) 0.0261(15) 0.0022(13) 0.0010(13) 0.0001(13)
C17 0.0235(14) 0.0167(13) 0.0140(13) -0.0020(10) 0.0013(11) 0.0022(11)
C18 0.0332(16) 0.0201(14) 0.0164(14) 0.0033(11) -0.0006(12) -0.0040(12)
C19 0.0312(16) 0.0222(15) 0.0254(15) 0.0012(12) -0.0004(13) -0.0105(13)
C20 0.0241(15) 0.0228(15) 0.0185(14) -0.0009(11) -0.0029(11) -0.0034(12)
C21 0.0232(14) 0.0168(13) 0.0146(13) -0.0004(10) 0.0000(11) -0.0007(11)
C22 0.0207(14) 0.0142(13) 0.0151(13) -0.0013(10) 0.0022(11) 0.0008(11)
C23 0.0196(14) 0.0193(14) 0.0156(13) -0.0017(10) -0.0018(11) 0.0005(11)
C24 0.0191(14) 0.0220(14) 0.0160(13) 0.0041(11) -0.0025(11) -0.0037(11)
C25 0.0235(15) 0.0232(15) 0.0211(14) 0.0024(11) 0.0003(11) -0.0020(12)
C26 0.0304(17) 0.0260(16) 0.0273(16) -0.0007(13) 0.0034(13) 0.0030(13)
C27 0.0286(16) 0.0317(17) 0.0204(15) 0.0012(12) 0.0012(12) -0.0065(13)
C28 0.0278(16) 0.0330(17) 0.0229(15) 0.0100(13) -0.0046(12) -0.0085(13)
C29 0.049(2) 0.049(2) 0.0289(18) 0.0184(16) -0.0089(16) -0.0081(18)
C30 0.0241(15) 0.0221(15) 0.0328(17) 0.0104(12) -0.0074(13) -0.0040(12)
C31 0.0198(14) 0.0181(14) 0.0257(15) 0.0027(11) -0.0043(11) -0.0022(11)
C32 0.0336(17) 0.0227(15) 0.0329(17) 0.0017(13) 0.0010(14) 0.0057(13)
C33 0.0331(16) 0.0152(14) 0.0272(15) -0.0013(11) -0.0033(13) -0.0007(12)
C34 0.044(2) 0.0211(16) 0.0361(18) 0.0038(13) -0.0023(15) 0.0053(14)
C35 0.042(2) 0.0252(17) 0.045(2) 0.0039(14) -0.0043(16) 0.0158(15)
C36 0.0324(17) 0.0245(16) 0.0362(18) -0.0032(13) -0.0003(14) 0.0109(13)
C37 0.0273(15) 0.0206(14) 0.0241(15) -0.0040(12) -0.0040(12) 0.0049(12)
C38 0.0265(15) 0.0163(14) 0.0234(14) -0.0041(11) -0.0063(12) 0.0025(12)
C39 0.0221(15) 0.0245(15) 0.0264(15) -0.0072(12) -0.0025(12) 0.0054(12)
C40 0.0155(13) 0.0212(14) 0.0266(15) -0.0013(11) -0.0019(11) 0.0046(11)
C41 0.0176(14) 0.0238(15) 0.0294(16) -0.0021(12) 0.0009(12) 0.0026(12)
C42 0.0266(16) 0.0253(16) 0.0298(16) -0.0065(12) 0.0006(13) 0.0021(13)
C43 0.0212(15) 0.0309(16) 0.0279(16) -0.0041(13) 0.0025(12) 0.0037(12)
C44 0.0182(14) 0.0290(16) 0.0367(17) 0.0013(13) 0.0020(13) 0.0033(12)
C45 0.0298(18) 0.040(2) 0.046(2) 0.0038(16) 0.0062(15) -0.0021(15)
C46 0.0200(15) 0.0239(15) 0.0401(18) -0.0012(13) -0.0028(13) 0.0005(12)
C47 0.0174(14) 0.0256(15) 0.0308(16) -0.0025(12) -0.0036(12) 0.0037(12)
C48 0.0288(17) 0.0293(17) 0.0343(18) -0.0076(13) -0.0044(14) -0.0019(13)
C49 0.0313(16) 0.0164(14) 0.0270(15) 0.0048(11) -0.0051(13) 0.0002(12)
C50 0.0250(15) 0.0178(14) 0.0218(14) 0.0067(11) -0.0051(12) -0.0016(12)
C51 0.0246(15) 0.0186(14) 0.0269(15) 0.0068(12) -0.0057(12) -0.0022(12)
C52 0.0272(16) 0.0232(16) 0.0376(18) 0.0082(13) -0.0031(13) -0.0067(13)
C53 0.0372(18) 0.0205(16) 0.0431(19) 0.0036(14) -0.0085(15) -0.0106(13)
C54 0.0409(19) 0.0170(15) 0.0372(18) -0.0004(13) -0.0050(15) -0.0021(13)
C55 0.0197(14) 0.0235(15) 0.0248(15) 0.0076(12) -0.0033(11) -0.0039(12)
C56 0.0160(13) 0.0215(14) 0.0276(15) 0.0033(12) -0.0002(11) -0.0025(11)
C57 0.0172(14) 0.0230(15) 0.0358(17) 0.0052(13) -0.0029(12) -0.0036(12)
C58 0.0306(17) 0.0286(17) 0.0403(19) 0.0119(14) -0.0017(14) 0.0074(14)
C59 0.0188(15) 0.0217(15) 0.0456(19) 0.0015(13) -0.0019(13) 0.0010(12)
C60 0.0185(15) 0.0264(16) 0.0394(18) -0.0017(13) 0.0048(13) -0.0040(12)
C61 0.0329(18) 0.0340(19) 0.052(2) -0.0023(16) 0.0147(16) -0.0008(15)
C62 0.0248(15) 0.0283(16) 0.0283(16) 0.0042(13) 0.0029(12) -0.0046(13)
C63 0.0174(14) 0.0234(15) 0.0273(15) 0.0047(12) -0.0007(12) -0.0037(11)
C64 0.0267(16) 0.0257(16) 0.0274(16) 0.0084(12) 0.0007(12) 0.0013(13)
C65 0.046(2) 0.046(2) 0.034(2) -0.0049(18) 0.0000(17) -0.0130(18)
C66 0.042(2) 0.050(2) 0.038(2) -0.0135(17) 0.0020(16) -0.0031(19)
C67 0.046(2) 0.040(2) 0.045(2) 0.0092(18) -0.0087(18) 0.0001(18)
C68 0.042(2) 0.044(2) 0.0317(18) 0.0085(16) -0.0020(15) 0.0017(17)
N1 0.0208(12) 0.0181(12) 0.0181(12) -0.0031(9) -0.0014(9) -0.0002(9)
N2 0.0218(12) 0.0178(12) 0.0156(11) 0.0027(9) -0.0012(9) -0.0001(9)
N3 0.0208(12) 0.0212(12) 0.0214(12) -0.0035(10) -0.0018(10) 0.0018(10)
N4 0.0196(12) 0.0190(12) 0.0239(12) 0.0060(10) -0.0006(10) -0.0003(10)
N5 0.058(2) 0.066(3) 0.078(3) -0.018(2) -0.007(2) 0.015(2)
N6 0.058(2) 0.050(2) 0.058(2) 0.0084(17) -0.0165(18) -0.0167(18)
O1 0.0217(10) 0.0204(10) 0.0206(10) -0.0034(8) -0.0050(8) 0.0058(8)
O2 0.0215(10) 0.0207(10) 0.0194(10) 0.0043(8) -0.0040(8) -0.0052(8)
O3 0.0237(10) 0.0181(10) 0.0250(10) 0.0009(8) -0.0019(8) 0.0048(8)
O4 0.0240(10) 0.0194(10) 0.0260(11) -0.0012(8) -0.0008(8) -0.0049(8)
Co1 0.0209(2) 0.0165(2) 0.0175(2) -0.00196(14) -0.00191(15) 0.00420(15)
Co2 0.0202(2) 0.0167(2) 0.0173(2) 0.00247(14) -0.00193(15) -0.00373(14)

loop_
_atom_type_symbol
_atom_type_description
_atom_type_scat_dispersion_real
_atom_type_scat_dispersion_imag
_atom_type_scat_source
C C 0.0033 0.0016 'International Tables Vol C Tables 4.2.6.8 and 6.1.1.4'
H H 0.0000 0.0000 'International Tables Vol C Tables 4.2.6.8 and 6.1.1.4'
N N 0.0061 0.0033 'International Tables Vol C Tables 4.2.6.8 and 6.1.1.4'
O O 0.0106 0.0060 'International Tables Vol C Tables 4.2.6.8 and 6.1.1.4'
Co Co 0.3494 0.9721 'International Tables Vol C Tables 4.2.6.8 and 6.1.1.4'

loop_
_geom_angle_atom_site_label_1
_geom_angle_atom_site_label_2
_geom_angle_atom_site_label_3
_geom_angle
_geom_angle_site_symmetry_1
_geom_angle_site_symmetry_3
_geom_angle_publ_flag
C6 C1 C2 120.1(3) . . ?
C6 C1 C17 120.1(2) . . ?
C2 C1 C17 119.8(2) . . ?
O1 C2 C1 119.0(2) . . ?
O1 C2 C3 123.2(2) . . ?
C1 C2 C3 117.7(2) . . ?
C4 C3 C2 119.7(2) . . ?
C4 C3 C7 116.1(2) . . ?
C2 C3 C7 124.0(2) . . ?
C5 C4 C3 121.3(3) . . ?
C5 C4 H4 119.4 . . ?
C3 C4 H4 119.4 . . ?
C4 C5 C6 118.9(3) . . ?
C4 C5 H5 120.5 . . ?
C6 C5 H5 120.5 . . ?
C1 C6 C5 122.3(3) . . ?
C1 C6 H6 118.9 . . ?
C5 C6 H6 118.9 . . ?
N1 C7 C3 127.9(3) . . ?
N1 C7 H7 116.0 . . ?
C3 C7 H7 116.0 . . ?
C9 C8 C15 121.7(3) . . ?
C9 C8 N1 119.3(3) . . ?
C15 C8 N1 119.0(3) . . ?
C11 C9 C8 118.1(3) . . ?
C11 C9 C10 120.8(3) . . ?
C8 C9 C10 121.1(3) . . ?
C9 C10 H10A 109.5 . . ?
C9 C10 H10B 109.5 . . ?
H10A C10 H10B 109.5 . . ?
C9 C10 H10C 109.5 . . ?
H10A C10 H10C 109.5 . . ?
H10B C10 H10C 109.5 . . ?
C12 C11 C9 122.1(3) . . ?
C12 C11 H11 119.0 . . ?
C9 C11 H11 119.0 . . ?
C14 C12 C11 118.2(3) . . ?
C14 C12 C13 120.8(3) . . ?
C11 C12 C13 121.0(3) . . ?
C12 C13 H13A 109.5 . . ?
C12 C13 H13B 109.5 . . ?
H13A C13 H13B 109.5 . . ?
C12 C13 H13C 109.5 . . ?
H13A C13 H13C 109.5 . . ?
H13B C13 H13C 109.5 . . ?
C12 C14 C15 122.1(3) . . ?
C12 C14 H14 119.0 . . ?
C15 C14 H14 119.0 . . ?
C14 C15 C8 117.9(3) . . ?
C14 C15 C16 119.9(3) . . ?
C8 C15 C16 122.1(3) . . ?
C15 C16 H16A 109.5 . . ?
C15 C16 H16B 109.5 . . ?
H16A C16 H16B 109.5 . . ?
C15 C16 H16C 109.5 . . ?
H16A C16 H16C 109.5 . . ?
H16B C16 H16C 109.5 . . ?
C18 C17 C22 120.3(3) . . ?
C18 C17 C1 119.6(2) . . ?
C22 C17 C1 120.0(2) . . ?
C17 C18 C19 122.1(3) . . ?
C17 C18 H18 118.9 . . ?
C19 C18 H18 118.9 . . ?
C20 C19 C18 118.9(3) . . ?
C20 C19 H19 120.5 . . ?
C18 C19 H19 120.5 . . ?
C19 C20 C21 121.3(3) . . ?
C19 C20 H20 119.3 . . ?
C21 C20 H20 119.3 . . ?
C20 C21 C22 120.0(2) . . ?
C20 C21 C23 116.2(2) . . ?
C22 C21 C23 123.8(2) . . ?
O2 C22 C21 123.4(2) . . ?
O2 C22 C17 119.2(2) . . ?
C21 C22 C17 117.4(2) . . ?
N2 C23 C21 127.9(3) . . ?
N2 C23 H23 116.0 . . ?
C21 C23 H23 116.0 . . ?
C31 C24 C25 121.8(3) . . ?
C31 C24 N2 119.3(2) . . ?
C25 C24 N2 118.9(2) . . ?
C27 C25 C24 117.8(3) . . ?
C27 C25 C26 119.9(3) . . ?
C24 C25 C26 122.3(3) . . ?
C25 C26 H26A 109.5 . . ?
C25 C26 H26B 109.5 . . ?
H26A C26 H26B 109.5 . . ?
C25 C26 H26C 109.5 . . ?
H26A C26 H26C 109.5 . . ?
H26B C26 H26C 109.5 . . ?
C28 C27 C25 122.3(3) . . ?
C28 C27 H27 118.9 . . ?
C25 C27 H27 118.9 . . ?
C27 C28 C30 117.9(3) . . ?
C27 C28 C29 120.4(3) . . ?
C30 C28 C29 121.7(3) . . ?
C28 C29 H29A 109.5 . . ?
C28 C29 H29B 109.5 . . ?
H29A C29 H29B 109.5 . . ?
C28 C29 H29C 109.5 . . ?
H29A C29 H29C 109.5 . . ?
H29B C29 H29C 109.5 . . ?
C28 C30 C31 122.4(3) . . ?
C28 C30 H30 118.8 . . ?
C31 C30 H30 118.8 . . ?
C30 C31 C24 117.8(3) . . ?
C30 C31 C32 121.2(3) . . ?
C24 C31 C32 121.0(3) . . ?
C31 C32 H32A 109.5 . . ?
C31 C32 H32B 109.5 . . ?
H32A C32 H32B 109.5 . . ?
C31 C32 H32C 109.5 . . ?
H32A C32 H32C 109.5 . . ?
H32B C32 H32C 109.5 . . ?
C34 C33 C38 119.9(3) . . ?
C34 C33 C49 118.6(3) . . ?
C38 C33 C49 121.3(3) . . ?
C33 C34 C35 122.3(3) . . ?
C33 C34 H34 118.8 . . ?
C35 C34 H34 118.8 . . ?
C36 C35 C34 118.6(3) . . ?
C36 C35 H35 120.7 . . ?
C34 C35 H35 120.7 . . ?
C35 C36 C37 122.0(3) . . ?
C35 C36 H36 119.0 . . ?
C37 C36 H36 119.0 . . ?
C36 C37 C38 119.5(3) . . ?
C36 C37 C39 116.2(3) . . ?
C38 C37 C39 124.3(3) . . ?
O3 C38 C33 119.4(3) . . ?
O3 C38 C37 123.0(3) . . ?
C33 C38 C37 117.6(3) . . ?
N3 C39 C37 127.9(3) . . ?
N3 C39 H39 116.0 . . ?
C37 C39 H39 116.0 . . ?
C47 C40 C41 121.7(3) . . ?
C47 C40 N3 118.7(3) . . ?
C41 C40 N3 119.6(3) . . ?
C43 C41 C40 117.9(3) . . ?
C43 C41 C42 119.9(3) . . ?
C40 C41 C42 122.2(3) . . ?
C41 C42 H42A 109.5 . . ?
C41 C42 H42B 109.5 . . ?
H42A C42 H42B 109.5 . . ?
C41 C42 H42C 109.5 . . ?
H42A C42 H42C 109.5 . . ?
H42B C42 H42C 109.5 . . ?
C44 C43 C41 122.2(3) . . ?
C44 C43 H43 118.9 . . ?
C41 C43 H43 118.9 . . ?
C43 C44 C46 118.2(3) . . ?
C43 C44 C45 121.2(3) . . ?
C46 C44 C45 120.6(3) . . ?
C44 C45 H45A 109.5 . . ?
C44 C45 H45B 109.5 . . ?
H45A C45 H45B 109.5 . . ?
C44 C45 H45C 109.5 . . ?
H45A C45 H45C 109.5 . . ?
H45B C45 H45C 109.5 . . ?
C44 C46 C47 122.2(3) . . ?
C44 C46 H46 118.9 . . ?
C47 C46 H46 118.9 . . ?
C46 C47 C40 118.0(3) . . ?
C46 C47 C48 120.3(3) . . ?
C40 C47 C48 121.7(3) . . ?
C47 C48 H48A 109.5 . . ?
C47 C48 H48B 109.5 . . ?
H48A C48 H48B 109.5 . . ?
C47 C48 H48C 109.5 . . ?
H48A C48 H48C 109.5 . . ?
H48B C48 H48C 109.5 . . ?
C54 C49 C50 119.4(3) . . ?
C54 C49 C33 118.6(3) . . ?
C50 C49 C33 121.9(3) . . ?
O4 C50 C49 120.0(3) . . ?
O4 C50 C51 122.4(3) . . ?
C49 C50 C51 117.6(3) . . ?
C52 C51 C55 115.9(3) . . ?
C52 C51 C50 119.8(3) . . ?
C55 C51 C50 124.3(3) . . ?
C53 C52 C51 121.9(3) . . ?
C53 C52 H52 119.1 . . ?
C51 C52 H52 119.1 . . ?
C52 C53 C54 118.1(3) . . ?
C52 C53 H53 120.9 . . ?
C54 C53 H53 120.9 . . ?
C49 C54 C53 123.2(3) . . ?
C49 C54 H54 118.4 . . ?
C53 C54 H54 118.4 . . ?
N4 C55 C51 128.9(3) . . ?
N4 C55 H55 115.6 . . ?
C51 C55 H55 115.6 . . ?
C57 C56 C63 121.3(3) . . ?
C57 C56 N4 119.8(3) . . ?
C63 C56 N4 118.8(3) . . ?
C56 C57 C59 118.1(3) . . ?
C56 C57 C58 121.2(3) . . ?
C59 C57 C58 120.7(3) . . ?
C57 C58 H58A 109.5 . . ?
C57 C58 H58B 109.5 . . ?
H58A C58 H58B 109.5 . . ?
C57 C58 H58C 109.5 . . ?
H58A C58 H58C 109.5 . . ?
H58B C58 H58C 109.5 . . ?
C60 C59 C57 122.3(3) . . ?
C60 C59 H59 118.8 . . ?
C57 C59 H59 118.8 . . ?
C59 C60 C62 117.7(3) . . ?
C59 C60 C61 121.2(3) . . ?
C62 C60 C61 121.1(3) . . ?
C60 C61 H61A 109.5 . . ?
C60 C61 H61B 109.5 . . ?
H61A C61 H61B 109.5 . . ?
C60 C61 H61C 109.5 . . ?
H61A C61 H61C 109.5 . . ?
H61B C61 H61C 109.5 . . ?
C60 C62 C63 122.3(3) . . ?
C60 C62 H62 118.8 . . ?
C63 C62 H62 118.8 . . ?
C62 C63 C56 118.1(3) . . ?
C62 C63 C64 119.9(3) . . ?
C56 C63 C64 122.0(3) . . ?
C63 C64 H64A 109.5 . . ?
C63 C64 H64B 109.5 . . ?
H64A C64 H64B 109.5 . . ?
C63 C64 H64C 109.5 . . ?
H64A C64 H64C 109.5 . . ?
H64B C64 H64C 109.5 . . ?
C66 C65 H65A 114(4) . . ?
C66 C65 H65B 123(2) . . ?
H65A C65 H65B 103(4) . . ?
C66 C65 H65C 110(3) . . ?
H65A C65 H65C 101(4) . . ?
H65B C65 H65C 105(4) . . ?
N5 C66 C65 179.1(4) . . ?
C68 C67 H67A 117(2) . . ?
C68 C67 H67B 111(3) . . ?
H67A C67 H67B 99(4) . . ?
C68 C67 H67C 108(2) . . ?
H67A C67 H67C 123(3) . . ?
H67B C67 H67C 95(4) . . ?
N6 C68 C67 178.4(4) . . ?
C7 N1 C8 115.0(2) . . ?
C7 N1 Co1 121.01(19) . . ?
C8 N1 Co1 123.92(18) . . ?
C23 N2 C24 115.3(2) . . ?
C23 N2 Co2 121.00(18) . . ?
C24 N2 Co2 123.62(17) . . ?
C39 N3 C40 116.7(2) . . ?
C39 N3 Co1 121.6(2) . . ?
C40 N3 Co1 121.49(18) . . ?
C55 N4 C56 115.6(2) . . ?
C55 N4 Co2 120.5(2) . . ?
C56 N4 Co2 123.60(18) . . ?
C2 O1 Co1 126.87(17) . . ?
C22 O2 Co2 126.63(17) . . ?
C38 O3 Co1 127.68(19) . . ?
C50 O4 Co2 127.61(18) . . ?
O1 Co1 O3 112.73(9) . . ?
O1 Co1 N1 94.55(9) . . ?
O3 Co1 N1 123.72(9) . . ?
O1 Co1 N3 119.23(9) . . ?
O3 Co1 N3 94.79(9) . . ?
N1 Co1 N3 113.88(9) . . ?
O2 Co2 O4 114.07(9) . . ?
O2 Co2 N2 94.58(9) . . ?
O4 Co2 N2 121.92(9) . . ?
O2 Co2 N4 119.81(9) . . ?
O4 Co2 N4 94.86(9) . . ?
N2 Co2 N4 113.65(10) . . ?

loop_
_geom_bond_atom_site_label_1
_geom_bond_atom_site_label_2
_geom_bond_distance
_geom_bond_site_symmetry_2
_geom_bond_publ_flag
C1 C6 1.375(4) . ?
C1 C2 1.423(4) . ?
C1 C17 1.488(4) . ?
C2 O1 1.305(3) . ?
C2 C3 1.427(4) . ?
C3 C4 1.419(4) . ?
C3 C7 1.429(4) . ?
C4 C5 1.362(4) . ?
C4 H4 0.9500 . ?
C5 C6 1.400(4) . ?
C5 H5 0.9500 . ?
C6 H6 0.9500 . ?
C7 N1 1.304(4) . ?
C7 H7 0.9500 . ?
C8 C9 1.392(4) . ?
C8 C15 1.399(4) . ?
C8 N1 1.444(3) . ?
C9 C11 1.392(4) . ?
C9 C10 1.508(4) . ?
C10 H10A 0.9800 . ?
C10 H10B 0.9800 . ?
C10 H10C 0.9800 . ?
C11 C12 1.389(5) . ?
C11 H11 0.9500 . ?
C12 C14 1.387(5) . ?
C12 C13 1.508(4) . ?
C13 H13A 0.9800 . ?
C13 H13B 0.9800 . ?
C13 H13C 0.9800 . ?
C14 C15 1.393(4) . ?
C14 H14 0.9500 . ?
C15 C16 1.510(4) . ?
C16 H16A 0.9800 . ?
C16 H16B 0.9800 . ?
C16 H16C 0.9800 . ?
C17 C18 1.375(4) . ?
C17 C22 1.429(4) . ?
C18 C19 1.401(4) . ?
C18 H18 0.9500 . ?
C19 C20 1.366(4) . ?
C19 H19 0.9500 . ?
C20 C21 1.417(4) . ?
C20 H20 0.9500 . ?
C21 C22 1.427(4) . ?
C21 C23 1.432(4) . ?
C22 O2 1.302(3) . ?
C23 N2 1.303(4) . ?
C23 H23 0.9500 . ?
C24 C31 1.394(4) . ?
C24 C25 1.399(4) . ?
C24 N2 1.448(3) . ?
C25 C27 1.396(4) . ?
C25 C26 1.507(4) . ?
C26 H26A 0.9800 . ?
C26 H26B 0.9800 . ?
C26 H26C 0.9800 . ?
C27 C28 1.383(5) . ?
C27 H27 0.9500 . ?
C28 C30 1.392(4) . ?
C28 C29 1.505(4) . ?
C29 H29A 0.9800 . ?
C29 H29B 0.9800 . ?
C29 H29C 0.9800 . ?
C30 C31 1.391(4) . ?
C30 H30 0.9500 . ?
C31 C32 1.506(4) . ?
C32 H32A 0.9800 . ?
C32 H32B 0.9800 . ?
C32 H32C 0.9800 . ?
C33 C34 1.385(4) . ?
C33 C38 1.428(4) . ?
C33 C49 1.487(4) . ?
C34 C35 1.399(5) . ?
C34 H34 0.9500 . ?
C35 C36 1.361(5) . ?
C35 H35 0.9500 . ?
C36 C37 1.417(4) . ?
C36 H36 0.9500 . ?
C37 C38 1.429(4) . ?
C37 C39 1.434(4) . ?
C38 O3 1.304(3) . ?
C39 N3 1.298(4) . ?
C39 H39 0.9500 . ?
C40 C47 1.399(4) . ?
C40 C41 1.402(4) . ?
C40 N3 1.443(4) . ?
C41 C43 1.394(4) . ?
C41 C42 1.507(4) . ?
C42 H42A 0.9800 . ?
C42 H42B 0.9800 . ?
C42 H42C 0.9800 . ?
C43 C44 1.389(4) . ?
C43 H43 0.9500 . ?
C44 C46 1.392(4) . ?
C44 C45 1.509(4) . ?
C45 H45A 0.9800 . ?
C45 H45B 0.9800 . ?
C45 H45C 0.9800 . ?
C46 C47 1.393(4) . ?
C46 H46 0.9500 . ?
C47 C48 1.507(4) . ?
C48 H48A 0.9800 . ?
C48 H48B 0.9800 . ?
C48 H48C 0.9800 . ?
C49 C54 1.385(4) . ?
C49 C50 1.427(4) . ?
C50 O4 1.305(3) . ?
C50 C51 1.432(4) . ?
C51 C52 1.415(4) . ?
C51 C55 1.429(4) . ?
C52 C53 1.367(5) . ?
C52 H52 0.9500 . ?
C53 C54 1.395(5) . ?
C53 H53 0.9500 . ?
C54 H54 0.9500 . ?
C55 N4 1.300(4) . ?
C55 H55 0.9500 . ?
C56 C57 1.395(4) . ?
C56 C63 1.401(4) . ?
C56 N4 1.446(4) . ?
C57 C59 1.398(4) . ?
C57 C58 1.506(4) . ?
C58 H58A 0.9800 . ?
C58 H58B 0.9800 . ?
C58 H58C 0.9800 . ?
C59 C60 1.388(5) . ?
C59 H59 0.9500 . ?
C60 C62 1.392(4) . ?
C60 C61 1.508(4) . ?
C61 H61A 0.9800 . ?
C61 H61B 0.9800 . ?
C61 H61C 0.9800 . ?
C62 C63 1.392(4) . ?
C62 H62 0.9500 . ?
C63 C64 1.511(4) . ?
C64 H64A 0.9800 . ?
C64 H64B 0.9800 . ?
C64 H64C 0.9800 . ?
C65 C66 1.486(6) . ?
C65 H65A 0.89(6) . ?
C65 H65B 0.89(4) . ?
C65 H65C 0.90(5) . ?
C66 N5 1.134(5) . ?
C67 C68 1.466(5) . ?
C67 H67A 0.93(3) . ?
C67 H67B 0.93(5) . ?
C67 H67C 1.01(4) . ?
C68 N6 1.128(5) . ?
N1 Co1 1.996(2) . ?
N2 Co2 1.995(2) . ?
N3 Co1 1.997(2) . ?
N4 Co2 1.999(2) . ?
O1 Co1 1.911(2) . ?
O2 Co2 1.9119(19) . ?
O3 Co1 1.912(2) . ?
O4 Co2 1.917(2) . ?

loop_
_geom_torsion_atom_site_label_1
_geom_torsion_atom_site_label_2
_geom_torsion_atom_site_label_3
_geom_torsion_atom_site_label_4
_geom_torsion
_geom_torsion_site_symmetry_1
_geom_torsion_site_symmetry_2
_geom_torsion_site_symmetry_3
_geom_torsion_site_symmetry_4
_geom_torsion_publ_flag
C6 C1 C2 O1 -179.2(3) . . . . ?
C17 C1 C2 O1 -2.7(4) . . . . ?
C6 C1 C2 C3 -1.9(4) . . . . ?
C17 C1 C2 C3 174.6(2) . . . . ?
O1 C2 C3 C4 178.3(3) . . . . ?
C1 C2 C3 C4 1.2(4) . . . . ?
O1 C2 C3 C7 2.9(4) . . . . ?
C1 C2 C3 C7 -174.3(3) . . . . ?
C2 C3 C4 C5 0.7(4) . . . . ?
C7 C3 C4 C5 176.5(3) . . . . ?
C3 C4 C5 C6 -1.9(5) . . . . ?
C2 C1 C6 C5 0.7(4) . . . . ?
C17 C1 C6 C5 -175.7(3) . . . . ?
C4 C5 C6 C1 1.2(5) . . . . ?
C4 C3 C7 N1 176.3(3) . . . . ?
C2 C3 C7 N1 -8.1(5) . . . . ?
C15 C8 C9 C11 1.3(4) . . . . ?
N1 C8 C9 C11 -179.2(3) . . . . ?
C15 C8 C9 C10 -179.2(3) . . . . ?
N1 C8 C9 C10 0.3(4) . . . . ?
C8 C9 C11 C12 -1.0(4) . . . . ?
C10 C9 C11 C12 179.5(3) . . . . ?
C9 C11 C12 C14 0.0(5) . . . . ?
C9 C11 C12 C13 179.2(3) . . . . ?
C11 C12 C14 C15 0.8(5) . . . . ?
C13 C12 C14 C15 -178.4(3) . . . . ?
C12 C14 C15 C8 -0.5(4) . . . . ?
C12 C14 C15 C16 179.8(3) . . . . ?
C9 C8 C15 C14 -0.6(4) . . . . ?
N1 C8 C15 C14 179.9(3) . . . . ?
C9 C8 C15 C16 179.1(3) . . . . ?
N1 C8 C15 C16 -0.4(4) . . . . ?
C6 C1 C17 C18 65.1(4) . . . . ?
C2 C1 C17 C18 -111.4(3) . . . . ?
C6 C1 C17 C22 -112.3(3) . . . . ?
C2 C1 C17 C22 71.2(3) . . . . ?
C22 C17 C18 C19 0.6(4) . . . . ?
C1 C17 C18 C19 -176.8(3) . . . . ?
C17 C18 C19 C20 0.8(5) . . . . ?
C18 C19 C20 C21 -1.3(4) . . . . ?
C19 C20 C21 C22 0.6(4) . . . . ?
C19 C20 C21 C23 177.4(3) . . . . ?
C20 C21 C22 O2 178.3(2) . . . . ?
C23 C21 C22 O2 1.7(4) . . . . ?
C20 C21 C22 C17 0.8(4) . . . . ?
C23 C21 C22 C17 -175.9(2) . . . . ?
C18 C17 C22 O2 -179.0(2) . . . . ?
C1 C17 C22 O2 -1.6(4) . . . . ?
C18 C17 C22 C21 -1.3(4) . . . . ?
C1 C17 C22 C21 176.1(2) . . . . ?
C20 C21 C23 N2 174.9(3) . . . . ?
C22 C21 C23 N2 -8.3(4) . . . . ?
C31 C24 C25 C27 0.2(4) . . . . ?
N2 C24 C25 C27 -179.5(2) . . . . ?
C31 C24 C25 C26 179.0(3) . . . . ?
N2 C24 C25 C26 -0.7(4) . . . . ?
C24 C25 C27 C28 -0.6(4) . . . . ?
C26 C25 C27 C28 -179.3(3) . . . . ?
C25 C27 C28 C30 0.2(4) . . . . ?
C25 C27 C28 C29 -178.9(3) . . . . ?
C27 C28 C30 C31 0.6(4) . . . . ?
C29 C28 C30 C31 179.7(3) . . . . ?
C28 C30 C31 C24 -0.9(4) . . . . ?
C28 C30 C31 C32 -179.3(3) . . . . ?
C25 C24 C31 C30 0.5(4) . . . . ?
N2 C24 C31 C30 -179.8(2) . . . . ?
C25 C24 C31 C32 178.9(3) . . . . ?
N2 C24 C31 C32 -1.4(4) . . . . ?
C38 C33 C34 C35 -0.8(5) . . . . ?
C49 C33 C34 C35 -176.5(3) . . . . ?
C33 C34 C35 C36 -0.4(5) . . . . ?
C34 C35 C36 C37 0.3(5) . . . . ?
C35 C36 C37 C38 1.0(5) . . . . ?
C35 C36 C37 C39 179.9(3) . . . . ?
C34 C33 C38 O3 -176.4(3) . . . . ?
C49 C33 C38 O3 -0.8(4) . . . . ?
C34 C33 C38 C37 2.0(4) . . . . ?
C49 C33 C38 C37 177.6(3) . . . . ?
C36 C37 C38 O3 176.2(3) . . . . ?
C39 C37 C38 O3 -2.6(4) . . . . ?
C36 C37 C38 C33 -2.1(4) . . . . ?
C39 C37 C38 C33 179.1(3) . . . . ?
C36 C37 C39 N3 176.9(3) . . . . ?
C38 C37 C39 N3 -4.2(5) . . . . ?
C47 C40 C41 C43 -0.1(4) . . . . ?
N3 C40 C41 C43 -177.6(2) . . . . ?
C47 C40 C41 C42 178.7(3) . . . . ?
N3 C40 C41 C42 1.1(4) . . . . ?
C40 C41 C43 C44 -0.1(4) . . . . ?
C42 C41 C43 C44 -178.9(3) . . . . ?
C41 C43 C44 C46 0.2(4) . . . . ?
C41 C43 C44 C45 -178.8(3) . . . . ?
C43 C44 C46 C47 -0.1(4) . . . . ?
C45 C44 C46 C47 178.9(3) . . . . ?
C44 C46 C47 C40 -0.1(4) . . . . ?
C44 C46 C47 C48 -177.3(3) . . . . ?
C41 C40 C47 C46 0.2(4) . . . . ?
N3 C40 C47 C46 177.7(2) . . . . ?
C41 C40 C47 C48 177.4(3) . . . . ?
N3 C40 C47 C48 -5.1(4) . . . . ?
C34 C33 C49 C54 59.1(4) . . . . ?
C38 C33 C49 C54 -116.5(3) . . . . ?
C34 C33 C49 C50 -118.0(3) . . . . ?
C38 C33 C49 C50 66.3(4) . . . . ?
C54 C49 C50 O4 -177.3(3) . . . . ?
C33 C49 C50 O4 -0.2(4) . . . . ?
C54 C49 C50 C51 1.1(4) . . . . ?
C33 C49 C50 C51 178.2(3) . . . . ?
O4 C50 C51 C52 177.4(3) . . . . ?
C49 C50 C51 C52 -0.9(4) . . . . ?
O4 C50 C51 C55 0.1(4) . . . . ?
C49 C50 C51 C55 -178.2(3) . . . . ?
C55 C51 C52 C53 177.6(3) . . . . ?
C50 C51 C52 C53 0.2(4) . . . . ?
C51 C52 C53 C54 0.4(5) . . . . ?
C50 C49 C54 C53 -0.5(5) . . . . ?
C33 C49 C54 C53 -177.8(3) . . . . ?
C52 C53 C54 C49 -0.2(5) . . . . ?
C52 C51 C55 N4 176.0(3) . . . . ?
C50 C51 C55 N4 -6.6(5) . . . . ?
C63 C56 C57 C59 1.6(4) . . . . ?
N4 C56 C57 C59 -179.7(3) . . . . ?
C63 C56 C57 C58 -179.9(3) . . . . ?
N4 C56 C57 C58 -1.2(4) . . . . ?
C56 C57 C59 C60 -0.5(4) . . . . ?
C58 C57 C59 C60 -178.9(3) . . . . ?
C57 C59 C60 C62 -1.3(4) . . . . ?
C57 C59 C60 C61 178.2(3) . . . . ?
C59 C60 C62 C63 2.0(4) . . . . ?
C61 C60 C62 C63 -177.5(3) . . . . ?
C60 C62 C63 C56 -0.9(4) . . . . ?
C60 C62 C63 C64 -179.7(3) . . . . ?
C57 C56 C63 C62 -1.0(4) . . . . ?
N4 C56 C63 C62 -179.7(2) . . . . ?
C57 C56 C63 C64 177.8(3) . . . . ?
N4 C56 C63 C64 -0.9(4) . . . . ?
C3 C7 N1 C8 174.1(3) . . . . ?
C3 C7 N1 Co1 -2.1(4) . . . . ?
C9 C8 N1 C7 110.3(3) . . . . ?
C15 C8 N1 C7 -70.2(3) . . . . ?
C9 C8 N1 Co1 -73.6(3) . . . . ?
C15 C8 N1 Co1 105.9(3) . . . . ?
C21 C23 N2 C24 174.9(3) . . . . ?
C21 C23 N2 Co2 -1.2(4) . . . . ?
C31 C24 N2 C23 108.3(3) . . . . ?
C25 C24 N2 C23 -72.0(3) . . . . ?
C31 C24 N2 Co2 -75.6(3) . . . . ?
C25 C24 N2 Co2 104.1(3) . . . . ?
C37 C39 N3 C40 177.1(3) . . . . ?
C37 C39 N3 Co1 2.6(4) . . . . ?
C47 C40 N3 C39 111.4(3) . . . . ?
C41 C40 N3 C39 -71.0(3) . . . . ?
C47 C40 N3 Co1 -74.0(3) . . . . ?
C41 C40 N3 Co1 103.6(3) . . . . ?
C51 C55 N4 C56 174.3(3) . . . . ?
C51 C55 N4 Co2 0.3(4) . . . . ?
C57 C56 N4 C55 110.8(3) . . . . ?
C63 C56 N4 C55 -70.4(3) . . . . ?
C57 C56 N4 Co2 -75.4(3) . . . . ?
C63 C56 N4 Co2 103.4(3) . . . . ?
C1 C2 O1 Co1 -170.47(18) . . . . ?
C3 C2 O1 Co1 12.4(4) . . . . ?
C21 C22 O2 Co2 14.1(4) . . . . ?
C17 C22 O2 Co2 -168.43(18) . . . . ?
C33 C38 O3 Co1 -171.43(19) . . . . ?
C37 C38 O3 Co1 10.3(4) . . . . ?
C49 C50 O4 Co2 -169.78(19) . . . . ?
C51 C50 O4 Co2 12.0(4) . . . . ?
C2 O1 Co1 O3 112.3(2) . . . . ?
C2 O1 Co1 N1 -17.2(2) . . . . ?
C2 O1 Co1 N3 -137.9(2) . . . . ?
C38 O3 Co1 O1 115.0(2) . . . . ?
C38 O3 Co1 N1 -132.4(2) . . . . ?
C38 O3 Co1 N3 -9.4(2) . . . . ?
C7 N1 Co1 O1 11.7(2) . . . . ?
C8 N1 Co1 O1 -164.2(2) . . . . ?
C7 N1 Co1 O3 -109.5(2) . . . . ?
C8 N1 Co1 O3 74.5(2) . . . . ?
C7 N1 Co1 N3 136.5(2) . . . . ?
C8 N1 Co1 N3 -39.4(2) . . . . ?
C39 N3 Co1 O1 -116.4(2) . . . . ?
C40 N3 Co1 O1 69.3(2) . . . . ?
C39 N3 Co1 O3 3.0(2) . . . . ?
C40 N3 Co1 O3 -171.3(2) . . . . ?
C39 N3 Co1 N1 133.2(2) . . . . ?
C40 N3 Co1 N1 -41.0(2) . . . . ?
C22 O2 Co2 O4 110.0(2) . . . . ?
C22 O2 Co2 N2 -18.1(2) . . . . ?
C22 O2 Co2 N4 -138.7(2) . . . . ?
C50 O4 Co2 O2 111.6(2) . . . . ?
C50 O4 Co2 N2 -136.0(2) . . . . ?
C50 O4 Co2 N4 -14.1(2) . . . . ?
C23 N2 Co2 O2 11.4(2) . . . . ?
C24 N2 Co2 O2 -164.5(2) . . . . ?
C23 N2 Co2 O4 -110.8(2) . . . . ?
C24 N2 Co2 O4 73.4(2) . . . . ?
C23 N2 Co2 N4 136.8(2) . . . . ?
C24 N2 Co2 N4 -39.0(2) . . . . ?
C55 N4 Co2 O2 -113.7(2) . . . . ?
C56 N4 Co2 O2 72.8(2) . . . . ?
C55 N4 Co2 O4 7.7(2) . . . . ?
C56 N4 Co2 O4 -165.9(2) . . . . ?
C55 N4 Co2 N2 135.8(2) . . . . ?
C56 N4 Co2 N2 -37.8(2) . . . . ?
